data_7041642
loop_
_publ_author_name
'Ma, Ranran'
'Chen, Zhiwei'
'Cao, Fan'
'Wang, Suna'
'Huang, Xianqiang'
'Li, Yunwu'
'Lu, Jing'
'Li, Dacheng'
'Dou, Jianmin'

_publ_section_title
;
 Two 2-D multifunctional cobalt(ii) compounds: field-induced single-ion
 magnetism and catalytic oxidation of benzylic C-H bonds.
;
_journal_issue 7
_journal_name_full 'Dalton transactions (Cambridge, England : 2003)'
_journal_page_first 2137
_journal_page_last 2145
_journal_paper_doi 10.1039/c6dt04551k
_journal_volume 46
_journal_year 2017
_chemical_formula_sum 'C39 H27 Co N3 O8'
_chemical_formula_weight 724.57
_chemical_name_systematic
; 
 ? 
;
_space_group_IT_number 2
_symmetry_cell_setting triclinic
_symmetry_space_group_name_Hall '-P 1'
_symmetry_space_group_name_H-M 'P -1'
_atom_sites_solution_hydrogens geom
_atom_sites_solution_primary direct
_atom_sites_solution_secondary difmap
_audit_creation_method SHELXL-97
_audit_update_record
;
2016-11-02 deposited with the CCDC.
2017-01-09 downloaded from the CCDC.
;
_cell_angle_alpha 91.9290(10)
_cell_angle_beta 106.802(2)
_cell_angle_gamma 100.302(2)
_cell_formula_units_Z 2
_cell_length_a 9.8280(8)
_cell_length_b 13.1261(11)
_cell_length_c 14.0239(12)
_cell_measurement_reflns_used 2041
_cell_measurement_temperature 298(2)
_cell_measurement_theta_max 22.4385
_cell_measurement_theta_min 2.268
_cell_volume 1697.0(2)
_computing_structure_refinement 'SHELXL-97 (Sheldrick, 1997)'
_computing_structure_solution 'SHELXS-97 (Sheldrick, 1990)'
_diffrn_ambient_temperature 298(2)
_diffrn_measured_fraction_theta_full 0.981
_diffrn_measured_fraction_theta_max 0.981
_diffrn_measurement_device_type 'CCD area detector'
_diffrn_measurement_method 'phi and omega scans'
_diffrn_radiation_monochromator graphite
_diffrn_radiation_source 'fine-focus sealed tube'
_diffrn_radiation_type MoK\a
_diffrn_radiation_wavelength 0.71073
_diffrn_reflns_av_R_equivalents 0.0432
_diffrn_reflns_av_sigmaI/netI 0.0854
_diffrn_reflns_limit_h_max 11
_diffrn_reflns_limit_h_min -6
_diffrn_reflns_limit_k_max 15
_diffrn_reflns_limit_k_min -15
_diffrn_reflns_limit_l_max 15
_diffrn_reflns_limit_l_min -16
_diffrn_reflns_number 8695
_diffrn_reflns_theta_full 25.02
_diffrn_reflns_theta_max 25.02
_diffrn_reflns_theta_min 2.28
_exptl_absorpt_coefficient_mu 0.565
_exptl_absorpt_correction_T_max 0.9150
_exptl_absorpt_correction_T_min 0.8355
_exptl_absorpt_correction_type multi-scan
_exptl_absorpt_process_details sadabs
_exptl_crystal_colour purple
_exptl_crystal_density_diffrn 1.418
_exptl_crystal_density_method 'not measured'
_exptl_crystal_description block
_exptl_crystal_F_000 746
_exptl_crystal_size_max 0.33
_exptl_crystal_size_mid 0.31
_exptl_crystal_size_min 0.16
_refine_diff_density_max 0.459
_refine_diff_density_min -0.314
_refine_diff_density_rms 0.079
_refine_ls_extinction_method none
_refine_ls_goodness_of_fit_ref 1.020
_refine_ls_hydrogen_treatment constr
_refine_ls_matrix_type full
_refine_ls_number_parameters 461
_refine_ls_number_reflns 5888
_refine_ls_number_restraints 0
_refine_ls_restrained_S_all 1.020
_refine_ls_R_factor_all 0.1005
_refine_ls_R_factor_gt 0.0604
_refine_ls_shift/su_max 0.001
_refine_ls_shift/su_mean 0.000
_refine_ls_structure_factor_coef Fsqd
_refine_ls_weighting_details 'calc w=1/[\s^2^(Fo^2^)+(0.0704P)^2^] where P=(Fo^2^+2Fc^2^)/3'
_refine_ls_weighting_scheme calc
_refine_ls_wR_factor_gt 0.1444
_refine_ls_wR_factor_ref 0.1599
_reflns_number_gt 3596
_reflns_number_total 5888
_reflns_threshold_expression >2sigma(I)
_cod_data_source_file c6dt04551k2.cif
_cod_data_source_block 150919e
_cod_depositor_comments
;
The following automatic conversions were performed:

'_symmetry_cell_setting' value 'Triclinic' changed to 'triclinic'
according to
/usr/data/users/saulius/crontab/automatic-downloads/rss-feeds/RSC/lib/dictionaries/cif_core.dic
dictionary named 'cif_core.dic' version 2.4.2 from 2011-04-26.

Automatic conversion script
Id: cif_fix_values 4268 2015-11-12 08:31:59Z antanas 

 Adding full bibliography for 7041641--7041642.cif.
;
_cod_original_sg_symbol_Hall '-P 1   '
_cod_original_sg_symbol_H-M 'P-1   '
_cod_database_code 7041642

loop_
_symmetry_equiv_pos_as_xyz
'x, y, z'
'-x, -y, -z'

loop_
_atom_site_label
_atom_site_type_symbol
_atom_site_fract_x
_atom_site_fract_y
_atom_site_fract_z
_atom_site_U_iso_or_equiv
_atom_site_adp_type
_atom_site_occupancy
_atom_site_symmetry_multiplicity
_atom_site_calc_flag
_atom_site_refinement_flags
Co1 Co 1.00010(6) 0.23636(5) 0.92780(4) 0.0386(2) Uani 1 1 d .
O1 O 1.1075(3) 0.3420(2) 0.8550(2) 0.0479(8) Uani 1 1 d .
O2 O 1.1900(3) 0.1987(3) 0.8834(2) 0.0525(8) Uani 1 1 d .
O3 O 1.2561(3) 0.4931(2) 0.7696(2) 0.0498(8) Uani 1 1 d .
O4 O 0.8647(4) 0.2855(3) 0.4722(2) 0.0605(9) Uani 1 1 d .
O5 O 0.6841(3) 0.3730(3) 0.4432(2) 0.0593(9) Uani 1 1 d .
H5 H 0.6469 0.3283 0.3960 0.089 Uiso 1 1 calc R
O6 O 0.8513(3) 0.6593(2) 0.7246(2) 0.0496(8) Uani 1 1 d .
O7 O 0.8792(3) 0.7372(2) 0.9166(2) 0.0481(8) Uani 1 1 d .
O8 O 1.0566(4) 0.8702(2) 0.9692(2) 0.0559(9) Uani 1 1 d .
N1 N 0.8527(4) 0.1502(3) 0.7996(3) 0.0405(9) Uani 1 1 d .
N2 N 0.8502(4) 0.3260(3) 0.9417(3) 0.0405(9) Uani 1 1 d .
N3 N 0.4170(4) 0.7532(3) 0.7273(3) 0.0472(10) Uani 1 1 d .
C1 C 1.1932(4) 0.2840(4) 0.8456(3) 0.0390(10) Uani 1 1 d .
C2 C 1.2938(5) 0.3141(4) 0.7840(3) 0.0436(11) Uani 1 1 d .
C3 C 1.3691(5) 0.2399(4) 0.7620(4) 0.0631(15) Uani 1 1 d .
H3 H 1.3530 0.1746 0.7851 0.076 Uiso 1 1 calc R
C4 C 1.4655(7) 0.2595(5) 0.7078(5) 0.086(2) Uani 1 1 d .
H4 H 1.5160 0.2093 0.6959 0.103 Uiso 1 1 calc R
C5 C 1.4859(7) 0.3575(6) 0.6707(5) 0.092(2) Uani 1 1 d .
H5A H 1.5491 0.3714 0.6324 0.110 Uiso 1 1 calc R
C6 C 1.4130(6) 0.4349(5) 0.6900(4) 0.0739(17) Uani 1 1 d .
H6 H 1.4275 0.4997 0.6655 0.089 Uiso 1 1 calc R
C7 C 1.3182(5) 0.4118(4) 0.7469(3) 0.0481(12) Uani 1 1 d .
C8 C 1.1151(5) 0.4974(3) 0.7140(3) 0.0418(11) Uani 1 1 d .
C9 C 1.0365(5) 0.4270(3) 0.6314(3) 0.0397(10) Uani 1 1 d .
H9 H 1.0771 0.3750 0.6103 0.048 Uiso 1 1 calc R
C10 C 0.8957(5) 0.4371(3) 0.5815(3) 0.0403(11) Uani 1 1 d .
C11 C 0.8321(5) 0.5150(3) 0.6094(3) 0.0417(11) Uani 1 1 d .
H11 H 0.7379 0.5206 0.5749 0.050 Uiso 1 1 calc R
C12 C 0.9151(5) 0.5840(3) 0.6909(3) 0.0404(11) Uani 1 1 d .
C13 C 1.0561(5) 0.5766(3) 0.7442(3) 0.0426(11) Uani 1 1 d .
H13 H 1.1095 0.6238 0.7988 0.051 Uiso 1 1 calc R
C14 C 0.8142(5) 0.3574(4) 0.4930(3) 0.0429(11) Uani 1 1 d .
C15 C 0.9049(4) 0.7622(3) 0.7110(3) 0.0401(11) Uani 1 1 d .
C16 C 0.9031(6) 0.7869(4) 0.6157(4) 0.0619(14) Uani 1 1 d .
H16 H 0.8693 0.7359 0.5621 0.074 Uiso 1 1 calc R
C17 C 0.9533(7) 0.8903(5) 0.6017(4) 0.0758(17) Uani 1 1 d .
H17 H 0.9504 0.9085 0.5377 0.091 Uiso 1 1 calc R
C18 C 1.0080(6) 0.9667(4) 0.6829(4) 0.0636(14) Uani 1 1 d .
H18 H 1.0433 1.0348 0.6729 0.076 Uiso 1 1 calc R
C19 C 1.0094(5) 0.9406(3) 0.7787(4) 0.0476(12) Uani 1 1 d .
H19 H 1.0457 0.9911 0.8326 0.057 Uiso 1 1 calc R
C20 C 0.9555(4) 0.8370(3) 0.7937(3) 0.0386(10) Uani 1 1 d .
C21 C 0.9631(5) 0.8133(3) 0.8989(3) 0.0387(10) Uani 1 1 d .
C22 C 0.8554(5) 0.4217(3) 0.9119(3) 0.0452(11) Uani 1 1 d .
H22 H 0.9269 0.4474 0.8828 0.054 Uiso 1 1 calc R
C23 C 0.7598(5) 0.4858(4) 0.9216(3) 0.0483(12) Uani 1 1 d .
H23 H 0.7678 0.5520 0.8994 0.058 Uiso 1 1 calc R
C24 C 0.6518(5) 0.4480(3) 0.9656(3) 0.0418(11) Uani 1 1 d .
C25 C 0.6436(5) 0.3476(4) 0.9936(4) 0.0522(12) Uani 1 1 d .
H25 H 0.5710 0.3190 1.0208 0.063 Uiso 1 1 calc R
C26 C 0.7434(5) 0.2891(4) 0.9813(4) 0.0524(12) Uani 1 1 d .
H26 H 0.7361 0.2219 1.0011 0.063 Uiso 1 1 calc R
C27 C 0.8403(5) 0.1811(4) 0.7074(3) 0.0493(12) Uani 1 1 d .
H27 H 0.9044 0.2398 0.7007 0.059 Uiso 1 1 calc R
C28 C 0.7358(5) 0.1294(4) 0.6213(4) 0.0521(12) Uani 1 1 d .
H28 H 0.7313 0.1530 0.5589 0.063 Uiso 1 1 calc R
C29 C 0.6387(5) 0.0421(4) 0.6304(3) 0.0469(12) Uani 1 1 d .
C30 C 0.5213(5) -0.0153(4) 0.5431(3) 0.0558(13) Uani 1 1 d .
H30 H 0.4744 -0.0804 0.5529 0.067 Uiso 1 1 calc R
C31 C 0.6516(5) 0.0108(4) 0.7261(3) 0.0571(14) Uani 1 1 d .
H31 H 0.5870 -0.0465 0.7349 0.069 Uiso 1 1 calc R
C32 C 0.7592(5) 0.0641(4) 0.8076(3) 0.0494(12) Uani 1 1 d .
H32 H 0.7679 0.0401 0.8703 0.059 Uiso 1 1 calc R
C33 C 0.5521(4) 0.5139(4) 0.9786(3) 0.0439(11) Uani 1 1 d .
H33 H 0.5619 0.5795 0.9553 0.053 Uiso 1 1 calc R
C34 C 0.3597(5) 0.8853(4) 0.8256(3) 0.0524(13) Uani 1 1 d .
H34 H 0.2956 0.9274 0.8322 0.063 Uiso 1 1 calc R
C35 C 0.3264(5) 0.8152(4) 0.7399(3) 0.0518(13) Uani 1 1 d .
H35 H 0.2389 0.8116 0.6901 0.062 Uiso 1 1 calc R
C36 C 0.5416(5) 0.7576(4) 0.7999(3) 0.0475(12) Uani 1 1 d .
H36 H 0.6029 0.7138 0.7917 0.057 Uiso 1 1 calc R
C37 C 0.5845(5) 0.8250(3) 0.8879(3) 0.0410(11) Uani 1 1 d .
H37 H 0.6726 0.8263 0.9363 0.049 Uiso 1 1 calc R
C38 C 0.4921(4) 0.8901(3) 0.9012(3) 0.0383(10) Uani 1 1 d .
C39 C 0.5366(5) 0.9640(3) 0.9910(3) 0.0464(11) Uani 1 1 d .
H39 H 0.6229 0.9606 1.0394 0.056 Uiso 1 1 calc R

loop_
_atom_site_aniso_label
_atom_site_aniso_U_11
_atom_site_aniso_U_22
_atom_site_aniso_U_33
_atom_site_aniso_U_23
_atom_site_aniso_U_13
_atom_site_aniso_U_12
Co1 0.0368(4) 0.0381(4) 0.0414(4) -0.0013(3) 0.0118(3) 0.0097(3)
O1 0.0431(18) 0.0422(19) 0.064(2) 0.0006(16) 0.0258(16) 0.0086(15)
O2 0.055(2) 0.051(2) 0.058(2) 0.0157(17) 0.0221(17) 0.0183(16)
O3 0.0399(18) 0.045(2) 0.0569(19) -0.0001(16) 0.0046(16) 0.0067(15)
O4 0.067(2) 0.054(2) 0.055(2) -0.0159(17) 0.0038(18) 0.0254(18)
O5 0.050(2) 0.061(2) 0.059(2) -0.0181(17) 0.0013(17) 0.0170(18)
O6 0.056(2) 0.0381(19) 0.0588(19) -0.0096(15) 0.0252(17) 0.0096(15)
O7 0.0461(18) 0.051(2) 0.0481(18) 0.0045(15) 0.0157(16) 0.0086(16)
O8 0.071(2) 0.042(2) 0.0440(18) -0.0037(15) 0.0038(17) 0.0071(17)
N1 0.040(2) 0.039(2) 0.043(2) -0.0014(17) 0.0124(18) 0.0090(17)
N2 0.039(2) 0.040(2) 0.045(2) 0.0033(17) 0.0150(18) 0.0113(17)
N3 0.043(2) 0.045(2) 0.048(2) -0.0065(18) 0.010(2) 0.0034(19)
C1 0.031(2) 0.048(3) 0.035(2) -0.005(2) 0.006(2) 0.009(2)
C2 0.039(3) 0.046(3) 0.048(3) 0.003(2) 0.015(2) 0.012(2)
C3 0.062(3) 0.070(4) 0.076(4) 0.015(3) 0.036(3) 0.035(3)
C4 0.086(4) 0.095(5) 0.108(5) 0.026(4) 0.064(4) 0.039(4)
C5 0.081(4) 0.117(6) 0.109(5) 0.029(5) 0.065(4) 0.040(4)
C6 0.061(4) 0.083(4) 0.090(4) 0.018(3) 0.042(3) 0.011(3)
C7 0.036(3) 0.057(3) 0.050(3) 0.006(2) 0.009(2) 0.015(2)
C8 0.044(3) 0.039(3) 0.046(3) 0.012(2) 0.016(2) 0.010(2)
C9 0.043(3) 0.041(3) 0.035(2) 0.001(2) 0.013(2) 0.007(2)
C10 0.052(3) 0.037(3) 0.033(2) 0.0025(19) 0.014(2) 0.008(2)
C11 0.054(3) 0.030(2) 0.040(2) -0.005(2) 0.016(2) 0.004(2)
C12 0.047(3) 0.037(3) 0.043(3) 0.002(2) 0.020(2) 0.011(2)
C13 0.048(3) 0.039(3) 0.042(3) -0.001(2) 0.015(2) 0.011(2)
C14 0.053(3) 0.037(3) 0.038(2) -0.001(2) 0.015(2) 0.006(2)
C15 0.040(3) 0.038(3) 0.046(3) 0.002(2) 0.016(2) 0.012(2)
C16 0.084(4) 0.061(4) 0.054(3) 0.012(3) 0.033(3) 0.030(3)
C17 0.108(5) 0.073(4) 0.068(4) 0.024(3) 0.047(4) 0.035(4)
C18 0.074(4) 0.054(3) 0.084(4) 0.025(3) 0.041(3) 0.032(3)
C19 0.045(3) 0.040(3) 0.067(3) 0.013(2) 0.022(3) 0.022(2)
C20 0.030(2) 0.043(3) 0.047(3) 0.003(2) 0.012(2) 0.015(2)
C21 0.037(3) 0.040(3) 0.044(3) -0.001(2) 0.011(2) 0.022(2)
C22 0.043(3) 0.036(3) 0.060(3) 0.005(2) 0.017(2) 0.011(2)
C23 0.042(3) 0.048(3) 0.062(3) 0.008(2) 0.024(2) 0.014(2)
C24 0.043(3) 0.038(3) 0.048(3) 0.000(2) 0.014(2) 0.016(2)
C25 0.052(3) 0.047(3) 0.071(3) 0.012(3) 0.030(3) 0.022(2)
C26 0.058(3) 0.041(3) 0.071(3) 0.011(2) 0.035(3) 0.016(2)
C27 0.052(3) 0.047(3) 0.044(3) -0.001(2) 0.011(2) 0.005(2)
C28 0.051(3) 0.050(3) 0.051(3) 0.005(2) 0.010(2) 0.006(2)
C29 0.046(3) 0.042(3) 0.045(3) -0.002(2) 0.007(2) 0.002(2)
C30 0.055(3) 0.057(3) 0.042(3) -0.004(2) 0.006(3) -0.004(3)
C31 0.052(3) 0.058(3) 0.048(3) 0.006(2) 0.006(2) -0.007(3)
C32 0.051(3) 0.045(3) 0.047(3) -0.002(2) 0.015(2) -0.003(2)
C33 0.042(3) 0.040(3) 0.054(3) 0.002(2) 0.017(2) 0.015(2)
C34 0.046(3) 0.058(3) 0.050(3) -0.012(2) 0.012(2) 0.010(2)
C35 0.042(3) 0.062(3) 0.047(3) -0.010(2) 0.008(2) 0.010(2)
C36 0.048(3) 0.050(3) 0.044(3) 0.004(2) 0.013(2) 0.009(2)
C37 0.042(3) 0.044(3) 0.038(2) 0.002(2) 0.013(2) 0.009(2)
C38 0.032(2) 0.045(3) 0.036(2) -0.001(2) 0.009(2) 0.005(2)
C39 0.045(3) 0.051(3) 0.043(2) -0.003(2) 0.014(2) 0.007(2)

loop_
_atom_type_symbol
_atom_type_description
_atom_type_scat_dispersion_real
_atom_type_scat_dispersion_imag
_atom_type_scat_source
C C 0.0033 0.0016 'International Tables Vol C Tables 4.2.6.8 and 6.1.1.4'
H H 0.0000 0.0000 'International Tables Vol C Tables 4.2.6.8 and 6.1.1.4'
N N 0.0061 0.0033 'International Tables Vol C Tables 4.2.6.8 and 6.1.1.4'
O O 0.0106 0.0060 'International Tables Vol C Tables 4.2.6.8 and 6.1.1.4'
Co Co 0.3494 0.9721 'International Tables Vol C Tables 4.2.6.8 and 6.1.1.4'

loop_
_geom_angle_atom_site_label_1
_geom_angle_atom_site_label_2
_geom_angle_atom_site_label_3
_geom_angle
_geom_angle_site_symmetry_1
_geom_angle_site_symmetry_3
O1 Co1 N2 95.88(13) . .
O1 Co1 N1 96.94(13) . .
N2 Co1 N1 91.92(13) . .
O1 Co1 O7 106.51(12) . 2_767
N2 Co1 O7 93.81(12) . 2_767
N1 Co1 O7 155.12(13) . 2_767
O1 Co1 O8 165.12(12) . 2_767
N2 Co1 O8 92.50(13) . 2_767
N1 Co1 O8 95.04(13) . 2_767
O7 Co1 O8 60.55(11) 2_767 2_767
O1 Co1 O2 60.42(11) . .
N2 Co1 O2 156.30(13) . .
N1 Co1 O2 91.46(12) . .
O7 Co1 O2 92.93(11) 2_767 .
O8 Co1 O2 110.56(12) 2_767 .
O1 Co1 C21 136.88(14) . 2_767
N2 Co1 C21 91.66(13) . 2_767
N1 Co1 C21 125.23(15) . 2_767
O7 Co1 C21 30.47(12) 2_767 2_767
O8 Co1 C21 30.20(12) 2_767 2_767
O2 Co1 C21 105.40(12) . 2_767
C1 O1 Co1 93.7(3) . .
C1 O2 Co1 85.4(3) . .
C7 O3 C8 119.2(3) . .
C14 O5 H5 109.5 . .
C12 O6 C15 115.8(3) . .
C21 O7 Co1 89.7(2) . 2_767
C21 O8 Co1 89.1(3) . 2_767
C27 N1 C32 117.5(4) . .
C27 N1 Co1 122.0(3) . .
C32 N1 Co1 120.4(3) . .
C22 N2 C26 117.1(4) . .
C22 N2 Co1 121.8(3) . .
C26 N2 Co1 121.1(3) . .
C36 N3 C35 118.5(4) . .
O2 C1 O1 120.3(4) . .
O2 C1 C2 119.6(4) . .
O1 C1 C2 119.9(4) . .
C3 C2 C7 117.5(4) . .
C3 C2 C1 117.8(4) . .
C7 C2 C1 124.7(4) . .
C4 C3 C2 122.8(5) . .
C4 C3 H3 118.6 . .
C2 C3 H3 118.6 . .
C3 C4 C5 118.2(6) . .
C3 C4 H4 120.9 . .
C5 C4 H4 120.9 . .
C6 C5 C4 121.5(6) . .
C6 C5 H5A 119.2 . .
C4 C5 H5A 119.2 . .
C7 C6 C5 118.1(6) . .
C7 C6 H6 121.0 . .
C5 C6 H6 121.0 . .
O3 C7 C6 115.8(5) . .
O3 C7 C2 122.2(4) . .
C6 C7 C2 121.9(5) . .
C13 C8 O3 116.4(4) . .
C13 C8 C9 121.2(4) . .
O3 C8 C9 122.4(4) . .
C10 C9 C8 118.0(4) . .
C10 C9 H9 121.0 . .
C8 C9 H9 121.0 . .
C11 C10 C9 122.8(4) . .
C11 C10 C14 121.4(4) . .
C9 C10 C14 115.8(4) . .
C12 C11 C10 117.1(4) . .
C12 C11 H11 121.4 . .
C10 C11 H11 121.4 . .
C11 C12 C13 122.4(4) . .
C11 C12 O6 118.5(4) . .
C13 C12 O6 119.0(4) . .
C8 C13 C12 118.5(4) . .
C8 C13 H13 120.7 . .
C12 C13 H13 120.7 . .
O4 C14 O5 123.7(4) . .
O4 C14 C10 121.9(4) . .
O5 C14 C10 114.3(4) . .
C16 C15 O6 118.5(4) . .
C16 C15 C20 122.3(4) . .
O6 C15 C20 119.2(4) . .
C15 C16 C17 118.5(5) . .
C15 C16 H16 120.7 . .
C17 C16 H16 120.7 . .
C16 C17 C18 120.8(5) . .
C16 C17 H17 119.6 . .
C18 C17 H17 119.6 . .
C19 C18 C17 120.0(5) . .
C19 C18 H18 120.0 . .
C17 C18 H18 120.0 . .
C18 C19 C20 119.9(5) . .
C18 C19 H19 120.1 . .
C20 C19 H19 120.1 . .
C15 C20 C19 118.5(4) . .
C15 C20 C21 124.2(4) . .
C19 C20 C21 117.3(4) . .
O8 C21 O7 120.2(4) . .
O8 C21 C20 118.4(4) . .
O7 C21 C20 121.3(4) . .
O8 C21 Co1 60.7(2) . 2_767
O7 C21 Co1 59.9(2) . 2_767
C20 C21 Co1 173.1(3) . 2_767
N2 C22 C23 124.1(4) . .
N2 C22 H22 118.0 . .
C23 C22 H22 118.0 . .
C22 C23 C24 118.4(4) . .
C22 C23 H23 120.8 . .
C24 C23 H23 120.8 . .
C25 C24 C23 117.5(4) . .
C25 C24 C33 122.8(4) . .
C23 C24 C33 119.7(4) . .
C24 C25 C26 120.3(4) . .
C24 C25 H25 119.9 . .
C26 C25 H25 119.9 . .
N2 C26 C25 122.6(4) . .
N2 C26 H26 118.7 . .
C25 C26 H26 118.7 . .
N1 C27 C28 123.2(4) . .
N1 C27 H27 118.4 . .
C28 C27 H27 118.4 . .
C29 C28 C27 119.0(4) . .
C29 C28 H28 120.5 . .
C27 C28 H28 120.5 . .
C28 C29 C31 117.6(4) . .
C28 C29 C30 122.4(4) . .
C31 C29 C30 120.0(4) . .
C30 C30 C29 126.6(6) 2_656 .
C30 C30 H30 116.7 2_656 .
C29 C30 H30 116.7 . .
C32 C31 C29 120.5(4) . .
C32 C31 H31 119.8 . .
C29 C31 H31 119.8 . .
N1 C32 C31 122.3(4) . .
N1 C32 H32 118.9 . .
C31 C32 H32 118.9 . .
C33 C33 C24 124.4(6) 2_667 .
C33 C33 H33 117.8 2_667 .
C24 C33 H33 117.8 . .
C35 C34 C38 118.6(4) . .
C35 C34 H34 120.7 . .
C38 C34 H34 120.7 . .
N3 C35 C34 122.5(4) . .
N3 C35 H35 118.8 . .
C34 C35 H35 118.8 . .
N3 C36 C37 123.2(4) . .
N3 C36 H36 118.4 . .
C37 C36 H36 118.4 . .
C38 C37 C36 118.7(4) . .
C38 C37 H37 120.7 . .
C36 C37 H37 120.7 . .
C37 C38 C34 118.5(4) . .
C37 C38 C39 119.8(4) . .
C34 C38 C39 121.7(4) . .
C39 C39 C38 125.7(6) 2_677 .
C39 C39 H39 117.2 2_677 .
C38 C39 H39 117.2 . .

loop_
_geom_bond_atom_site_label_1
_geom_bond_atom_site_label_2
_geom_bond_distance
_geom_bond_site_symmetry_2
Co1 O1 2.068(3) .
Co1 N2 2.089(3) .
Co1 N1 2.094(3) .
Co1 O7 2.144(3) 2_767
Co1 O8 2.163(3) 2_767
Co1 O2 2.257(3) .
Co1 C21 2.479(4) 2_767
O1 C1 1.263(5) .
O2 C1 1.253(5) .
O3 C7 1.390(5) .
O3 C8 1.393(5) .
O4 C14 1.206(5) .
O5 C14 1.323(5) .
O5 H5 0.8200 .
O6 C12 1.399(5) .
O6 C15 1.400(5) .
O7 C21 1.257(5) .
O7 Co1 2.144(3) 2_767
O8 C21 1.247(5) .
O8 Co1 2.163(3) 2_767
N1 C27 1.346(5) .
N1 C32 1.353(5) .
N2 C22 1.334(5) .
N2 C26 1.347(5) .
N3 C36 1.338(5) .
N3 C35 1.351(6) .
C1 C2 1.502(6) .
C2 C3 1.401(6) .
C2 C7 1.407(6) .
C3 C4 1.373(7) .
C3 H3 0.9300 .
C4 C5 1.407(8) .
C4 H4 0.9300 .
C5 C6 1.405(8) .
C5 H5A 0.9300 .
C6 C7 1.394(6) .
C6 H6 0.9300 .
C8 C13 1.387(6) .
C8 C9 1.395(6) .
C9 C10 1.391(6) .
C9 H9 0.9300 .
C10 C11 1.390(6) .
C10 C14 1.522(6) .
C11 C12 1.384(5) .
C11 H11 0.9300 .
C12 C13 1.394(6) .
C13 H13 0.9300 .
C15 C16 1.381(6) .
C15 C20 1.404(5) .
C16 C17 1.399(7) .
C16 H16 0.9300 .
C17 C18 1.404(7) .
C17 H17 0.9300 .
C18 C19 1.394(7) .
C18 H18 0.9300 .
C19 C20 1.413(6) .
C19 H19 0.9300 .
C20 C21 1.502(6) .
C21 Co1 2.479(4) 2_767
C22 C23 1.399(6) .
C22 H22 0.9300 .
C23 C24 1.402(6) .
C23 H23 0.9300 .
C24 C25 1.383(6) .
C24 C33 1.461(6) .
C25 C26 1.394(6) .
C25 H25 0.9300 .
C26 H26 0.9300 .
C27 C28 1.397(6) .
C27 H27 0.9300 .
C28 C29 1.388(6) .
C28 H28 0.9300 .
C29 C31 1.394(6) .
C29 C30 1.486(6) .
C30 C30 1.264(9) 2_656
C30 H30 0.9300 .
C31 C32 1.378(6) .
C31 H31 0.9300 .
C32 H32 0.9300 .
C33 C33 1.335(8) 2_667
C33 H33 0.9300 .
C34 C35 1.410(6) .
C34 C38 1.411(6) .
C34 H34 0.9300 .
C35 H35 0.9300 .
C36 C37 1.407(6) .
C36 H36 0.9300 .
C37 C38 1.397(6) .
C37 H37 0.9300 .
C38 C39 1.471(6) .
C39 C39 1.344(8) 2_677
C39 H39 0.9300 .

loop_
_geom_torsion_atom_site_label_1
_geom_torsion_atom_site_label_2
_geom_torsion_atom_site_label_3
_geom_torsion_atom_site_label_4
_geom_torsion
_geom_torsion_site_symmetry_1
_geom_torsion_site_symmetry_4
N2 Co1 O1 C1 -178.2(2) . .
N1 Co1 O1 C1 -85.6(3) . .
O7 Co1 O1 C1 86.0(3) 2_767 .
O8 Co1 O1 C1 57.9(5) 2_767 .
O2 Co1 O1 C1 2.2(2) . .
C21 Co1 O1 C1 83.0(3) 2_767 .
O1 Co1 O2 C1 -2.2(2) . .
N2 Co1 O2 C1 -3.2(4) . .
N1 Co1 O2 C1 95.0(3) . .
O7 Co1 O2 C1 -109.6(2) 2_767 .
O8 Co1 O2 C1 -169.1(2) 2_767 .
C21 Co1 O2 C1 -137.8(2) 2_767 .
O1 Co1 N1 C27 -8.4(4) . .
N2 Co1 N1 C27 87.8(4) . .
O7 Co1 N1 C27 -168.9(3) 2_767 .
O8 Co1 N1 C27 -179.5(3) 2_767 .
O2 Co1 N1 C27 -68.8(4) . .
C21 Co1 N1 C27 -178.8(3) 2_767 .
O1 Co1 N1 C32 176.0(3) . .
N2 Co1 N1 C32 -87.8(3) . .
O7 Co1 N1 C32 15.5(5) 2_767 .
O8 Co1 N1 C32 4.8(3) 2_767 .
O2 Co1 N1 C32 115.6(3) . .
C21 Co1 N1 C32 5.5(4) 2_767 .
O1 Co1 N2 C22 -3.6(3) . .
N1 Co1 N2 C22 -100.8(3) . .
O7 Co1 N2 C22 103.4(3) 2_767 .
O8 Co1 N2 C22 164.1(3) 2_767 .
O2 Co1 N2 C22 -2.8(5) . .
C21 Co1 N2 C22 133.9(3) 2_767 .
O1 Co1 N2 C26 176.2(3) . .
N1 Co1 N2 C26 79.0(3) . .
O7 Co1 N2 C26 -76.8(3) 2_767 .
O8 Co1 N2 C26 -16.2(3) 2_767 .
O2 Co1 N2 C26 177.0(3) . .
C21 Co1 N2 C26 -46.4(3) 2_767 .
Co1 O2 C1 O1 3.6(4) . .
Co1 O2 C1 C2 -172.9(3) . .
Co1 O1 C1 O2 -4.0(4) . .
Co1 O1 C1 C2 172.5(3) . .
O2 C1 C2 C3 6.9(6) . .
O1 C1 C2 C3 -169.6(4) . .
O2 C1 C2 C7 -172.9(4) . .
O1 C1 C2 C7 10.6(6) . .
C7 C2 C3 C4 1.0(8) . .
C1 C2 C3 C4 -178.9(5) . .
C2 C3 C4 C5 -1.8(9) . .
C3 C4 C5 C6 1.5(10) . .
C4 C5 C6 C7 -0.4(10) . .
C8 O3 C7 C6 100.4(5) . .
C8 O3 C7 C2 -83.3(5) . .
C5 C6 C7 O3 175.9(5) . .
C5 C6 C7 C2 -0.5(8) . .
C3 C2 C7 O3 -175.9(4) . .
C1 C2 C7 O3 4.0(7) . .
C3 C2 C7 C6 0.2(7) . .
C1 C2 C7 C6 -179.9(4) . .
C7 O3 C8 C13 176.1(4) . .
C7 O3 C8 C9 -4.6(6) . .
C13 C8 C9 C10 -1.6(6) . .
O3 C8 C9 C10 179.2(4) . .
C8 C9 C10 C11 1.3(6) . .
C8 C9 C10 C14 -179.1(4) . .
C9 C10 C11 C12 -0.3(6) . .
C14 C10 C11 C12 -179.9(4) . .
C10 C11 C12 C13 -0.5(6) . .
C10 C11 C12 O6 -176.1(4) . .
C15 O6 C12 C11 -112.0(4) . .
C15 O6 C12 C13 72.2(5) . .
O3 C8 C13 C12 -179.9(4) . .
C9 C8 C13 C12 0.8(6) . .
C11 C12 C13 C8 0.3(6) . .
O6 C12 C13 C8 175.8(4) . .
C11 C10 C14 O4 -175.0(4) . .
C9 C10 C14 O4 5.4(6) . .
C11 C10 C14 O5 3.8(6) . .
C9 C10 C14 O5 -175.8(4) . .
C12 O6 C15 C16 55.6(5) . .
C12 O6 C15 C20 -125.7(4) . .
O6 C15 C16 C17 178.4(4) . .
C20 C15 C16 C17 -0.2(8) . .
C15 C16 C17 C18 1.8(8) . .
C16 C17 C18 C19 -1.6(8) . .
C17 C18 C19 C20 -0.1(7) . .
C16 C15 C20 C19 -1.5(7) . .
O6 C15 C20 C19 179.9(3) . .
C16 C15 C20 C21 -178.3(4) . .
O6 C15 C20 C21 3.1(6) . .
C18 C19 C20 C15 1.6(6) . .
C18 C19 C20 C21 178.6(4) . .
Co1 O8 C21 O7 6.8(4) 2_767 .
Co1 O8 C21 C20 -172.2(3) 2_767 .
Co1 O7 C21 O8 -6.9(4) 2_767 .
Co1 O7 C21 C20 172.1(3) 2_767 .
C15 C20 C21 O8 152.1(4) . .
C19 C20 C21 O8 -24.7(6) . .
C15 C20 C21 O7 -26.9(6) . .
C19 C20 C21 O7 156.3(4) . .
C26 N2 C22 C23 1.7(6) . .
Co1 N2 C22 C23 -178.5(3) . .
N2 C22 C23 C24 0.2(7) . .
C22 C23 C24 C25 -2.2(7) . .
C22 C23 C24 C33 178.9(4) . .
C23 C24 C25 C26 2.4(7) . .
C33 C24 C25 C26 -178.7(4) . .
C22 N2 C26 C25 -1.6(7) . .
Co1 N2 C26 C25 178.6(4) . .
C24 C25 C26 N2 -0.4(7) . .
C32 N1 C27 C28 0.6(7) . .
Co1 N1 C27 C28 -175.2(3) . .
N1 C27 C28 C29 0.5(7) . .
C27 C28 C29 C31 -0.1(7) . .
C27 C28 C29 C30 177.9(5) . .
C28 C29 C30 C30 -13.1(10) . 2_656
C31 C29 C30 C30 164.8(7) . 2_656
C28 C29 C31 C32 -1.4(8) . .
C30 C29 C31 C32 -179.4(4) . .
C27 N1 C32 C31 -2.1(7) . .
Co1 N1 C32 C31 173.7(4) . .
C29 C31 C32 N1 2.5(8) . .
C25 C24 C33 C33 2.7(9) . 2_667
C23 C24 C33 C33 -178.5(5) . 2_667
C36 N3 C35 C34 1.1(7) . .
C38 C34 C35 N3 -0.4(7) . .
C35 N3 C36 C37 -1.3(7) . .
N3 C36 C37 C38 0.8(7) . .
C36 C37 C38 C34 0.0(6) . .
C36 C37 C38 C39 -177.9(4) . .
C35 C34 C38 C37 -0.1(6) . .
C35 C34 C38 C39 177.7(4) . .
C37 C38 C39 C39 174.6(6) . 2_677
C34 C38 C39 C39 -3.2(9) . 2_677
